data_2240621
loop_
_publ_author_name
'Bano, Huma'
'Yousuf, Sammer'

_publ_section_title
;
 Cystal structre of 5-hydroxy-2-nitrobenzaldehyde
;
_journal_coeditor_code SU5113
_journal_issue 5
_journal_name_full 'Acta Crystallographica Section E'
_journal_page_first o328
_journal_page_last o329
_journal_paper_doi 10.1107/S205698901500701X
_journal_volume 71
_journal_year 2015
_chemical_formula_iupac 'C7 H5 N O4'
_chemical_formula_moiety 'C7 H5 N O4'
_chemical_formula_sum 'C7 H5 N O4'
_chemical_formula_weight 167.12
_chemical_name_systematic
;
5-Hydroxy-2-nitrobenzaldehyde
;
_space_group_IT_number 14
_symmetry_cell_setting monoclinic
_symmetry_space_group_name_Hall '-P 2ybc'
_symmetry_space_group_name_H-M 'P 1 21/c 1'
_atom_sites_solution_hydrogens geom
_atom_sites_solution_primary direct
_atom_sites_solution_secondary difmap
_audit_creation_method SHELXL-97
_cell_angle_alpha 90.00
_cell_angle_beta 106.159(4)
_cell_angle_gamma 90.00
_cell_formula_units_Z 4
_cell_length_a 9.6648(18)
_cell_length_b 5.0917(10)
_cell_length_c 14.920(3)
_cell_measurement_reflns_used 924
_cell_measurement_temperature 273(2)
_cell_measurement_theta_max 23.70
_cell_measurement_theta_min 2.84
_cell_volume 705.2(2)
_computing_cell_refinement
;
SAINT (Bruker, 2000)
;
_computing_data_collection
;
SMART (Bruker, 2000)
;
_computing_data_reduction
;
SAINT (Bruker, 2000)
;
_computing_molecular_graphics
;
SHELXTL (Sheldrick, 2008) and Mercury (Macrae <i>et al.</i>,
2008)
;
_computing_publication_material
;
SHELXTL (Sheldrick, 2008) and PLATON (Spek, 2009)
;
_computing_structure_refinement
;
SHELXL97 (Sheldrick, 2008)
;
_computing_structure_solution
;
SHELXS97 (Sheldrick, 2008)
;
_diffrn_ambient_temperature 273(2)
_diffrn_measured_fraction_theta_full 1.000
_diffrn_measured_fraction_theta_max 1.000
_diffrn_measurement_device_type
;
Bruker SMART APEX CCD area-detector
;
_diffrn_measurement_method '\w scan'
_diffrn_radiation_monochromator graphite
_diffrn_radiation_source 'fine-focus sealed tube'
_diffrn_radiation_type MoK\a
_diffrn_radiation_wavelength 0.71073
_diffrn_reflns_av_R_equivalents 0.0242
_diffrn_reflns_av_sigmaI/netI 0.0269
_diffrn_reflns_limit_h_max 11
_diffrn_reflns_limit_h_min -11
_diffrn_reflns_limit_k_max 6
_diffrn_reflns_limit_k_min -5
_diffrn_reflns_limit_l_max 16
_diffrn_reflns_limit_l_min -18
_diffrn_reflns_number 3884
_diffrn_reflns_theta_full 25.49
_diffrn_reflns_theta_max 25.49
_diffrn_reflns_theta_min 2.19
_exptl_absorpt_coefficient_mu 0.132
_exptl_absorpt_correction_T_max 0.9804
_exptl_absorpt_correction_T_min 0.9392
_exptl_absorpt_correction_type multi-scan
_exptl_absorpt_process_details
;
(SADABS; Bruker, 2000)
;
_exptl_crystal_colour Colourles
_exptl_crystal_density_diffrn 1.574
_exptl_crystal_density_method 'not measured'
_exptl_crystal_description Block
_exptl_crystal_F_000 344
_exptl_crystal_size_max 0.48
_exptl_crystal_size_mid 0.32
_exptl_crystal_size_min 0.15
_refine_diff_density_max 0.186
_refine_diff_density_min -0.159
_refine_ls_extinction_method none
_refine_ls_goodness_of_fit_ref 1.041
_refine_ls_hydrogen_treatment mixed
_refine_ls_matrix_type full
_refine_ls_number_parameters 113
_refine_ls_number_reflns 1312
_refine_ls_number_restraints 0
_refine_ls_restrained_S_all 1.041
_refine_ls_R_factor_all 0.0662
_refine_ls_R_factor_gt 0.0460
_refine_ls_shift/su_max 0.000
_refine_ls_shift/su_mean 0.000
_refine_ls_structure_factor_coef Fsqd
_refine_ls_weighting_details 'calc w=1/[\s^2^(Fo^2^)+(0.0518P)^2^+0.1669P] where P=(Fo^2^+2Fc^2^)/3'
_refine_ls_weighting_scheme calc
_refine_ls_wR_factor_gt 0.1052
_refine_ls_wR_factor_ref 0.1163
_reflns_number_gt 974
_reflns_number_total 1312
_reflns_threshold_expression I>2sigma(I)
_cod_data_source_file su5113sup1.cif
_cod_data_source_block I
_cod_original_sg_symbol_Hall 'P 2ybc'
_cod_original_sg_symbol_H-M 'P 21/c'
_cod_database_code 2240621
_cod_database_fobs_code 2240621

loop_
_symmetry_equiv_pos_as_xyz
'x, y, z'
'-x, y+1/2, -z+1/2'
'-x, -y, -z'
'x, -y-1/2, z-1/2'

loop_
_atom_site_type_symbol
_atom_site_label
_atom_site_fract_x
_atom_site_fract_y
_atom_site_fract_z
_atom_site_U_iso_or_equiv
_atom_site_adp_type
_atom_site_calc_flag
_atom_site_refinement_flags
_atom_site_occupancy
_atom_site_symmetry_multiplicity
O O1 0.0034(2) 0.9749(4) -0.12613(15) 0.0961(7) Uani d . 1 1
O O2 0.1401(2) 0.9319(3) -0.21588(12) 0.0763(6) Uani d . 1 1
O O3 0.42366(18) 0.1329(3) 0.09957(10) 0.0571(5) Uani d . 1 1
O O4 0.39446(19) 0.3765(4) -0.22575(10) 0.0671(5) Uani d . 1 1
N N1 0.1039(2) 0.8710(4) -0.14662(14) 0.0577(5) Uani d . 1 1
C C1 0.1847(2) 0.6689(4) -0.08470(13) 0.0440(5) Uani d . 1 1
C C2 0.1690(2) 0.6549(4) 0.00439(15) 0.0524(6) Uani d . 1 1
H H2A 0.1050 0.7672 0.0218 0.063 Uiso calc R 1 1
C C3 0.2468(2) 0.4774(4) 0.06721(14) 0.0504(6) Uani d . 1 1
H H3A 0.2356 0.4691 0.1271 0.061 Uiso calc R 1 1
C C4 0.3419(2) 0.3104(4) 0.04173(12) 0.0421(5) Uani d . 1 1
C C5 0.3562(2) 0.3232(4) -0.04816(12) 0.0420(5) Uani d . 1 1
H H5A 0.4192 0.2086 -0.0654 0.050 Uiso calc R 1 1
C C6 0.2793(2) 0.5012(4) -0.11264(12) 0.0408(5) Uani d . 1 1
C C7 0.2988(3) 0.4856(4) -0.20759(14) 0.0543(6) Uani d . 1 1
H H7A 0.2307 0.5677 -0.2560 0.065 Uiso calc R 1 1
H H3B 0.411(3) 0.140(5) 0.156(2) 0.078(8) Uiso d . 1 1

loop_
_atom_site_aniso_label
_atom_site_aniso_U_11
_atom_site_aniso_U_22
_atom_site_aniso_U_33
_atom_site_aniso_U_12
_atom_site_aniso_U_13
_atom_site_aniso_U_23
O1 0.0934(14) 0.1045(16) 0.0934(14) 0.0513(13) 0.0311(12) 0.0152(12)
O2 0.1128(15) 0.0612(11) 0.0566(10) 0.0066(10) 0.0265(10) 0.0107(8)
O3 0.0801(11) 0.0627(10) 0.0343(8) 0.0137(8) 0.0256(8) 0.0081(7)
O4 0.0813(11) 0.0887(13) 0.0398(8) 0.0127(10) 0.0307(8) -0.0016(8)
N1 0.0660(13) 0.0515(12) 0.0528(11) 0.0033(10) 0.0117(10) -0.0038(9)
C1 0.0457(11) 0.0436(11) 0.0427(11) -0.0009(9) 0.0123(9) -0.0025(9)
C2 0.0578(13) 0.0528(13) 0.0542(13) 0.0027(11) 0.0280(11) -0.0087(10)
C3 0.0650(14) 0.0565(13) 0.0377(11) -0.0020(11) 0.0273(11) -0.0030(10)
C4 0.0518(12) 0.0423(11) 0.0354(10) -0.0046(9) 0.0175(9) -0.0022(9)
C5 0.0479(11) 0.0477(12) 0.0342(10) -0.0005(9) 0.0177(9) -0.0063(9)
C6 0.0439(11) 0.0466(11) 0.0333(10) -0.0081(9) 0.0129(9) -0.0064(8)
C7 0.0685(15) 0.0608(14) 0.0337(11) 0.0090(12) 0.0144(11) 0.0026(10)

loop_
_atom_type_symbol
_atom_type_description
_atom_type_scat_dispersion_real
_atom_type_scat_dispersion_imag
_atom_type_scat_source
C C 0.0033 0.0016 'International Tables Vol C Tables 4.2.6.8 and 6.1.1.4'
H H 0.0000 0.0000 'International Tables Vol C Tables 4.2.6.8 and 6.1.1.4'
O O 0.0106 0.0060 'International Tables Vol C Tables 4.2.6.8 and 6.1.1.4'
N N 0.0061 0.0033 'International Tables Vol C Tables 4.2.6.8 and 6.1.1.4'

loop_
_geom_angle_atom_site_label_1
_geom_angle_atom_site_label_2
_geom_angle_atom_site_label_3
_geom_angle
C4 O3 H3B 111.7(17)
O1 N1 O2 122.6(2)
O1 N1 C1 118.2(2)
O2 N1 C1 119.2(2)
C2 C1 C6 120.82(19)
C2 C1 N1 117.63(19)
C6 C1 N1 121.50(18)
C3 C2 C1 120.47(19)
C3 C2 H2A 119.8
C1 C2 H2A 119.8
C2 C3 C4 119.97(18)
C2 C3 H3A 120.0
C4 C3 H3A 120.0
O3 C4 C3 123.70(17)
O3 C4 C5 116.94(18)
C3 C4 C5 119.36(18)
C6 C5 C4 121.73(18)
C6 C5 H5A 119.1
C4 C5 H5A 119.1
C5 C6 C1 117.64(17)
C5 C6 C7 116.39(18)
C1 C6 C7 125.87(19)
O4 C7 C6 124.3(2)
O4 C7 H7A 117.8
C6 C7 H7A 117.8

loop_
_geom_bond_atom_site_label_1
_geom_bond_atom_site_label_2
_geom_bond_distance
O1 N1 1.218(2)
O2 N1 1.219(3)
O3 C4 1.344(2)
O3 H3B 0.88(3)
O4 C7 1.173(2)
N1 C1 1.457(3)
C1 C2 1.381(3)
C1 C6 1.397(3)
C2 C3 1.367(3)
C2 H2A 0.9300
C3 C4 1.381(3)
C3 H3A 0.9300
C4 C5 1.387(3)
C5 C6 1.379(3)
C5 H5A 0.9300
C6 C7 1.482(3)
C7 H7A 0.9300

loop_
_geom_hbond_atom_site_label_D
_geom_hbond_atom_site_label_H
_geom_hbond_atom_site_label_A
_geom_hbond_site_symmetry_A
_geom_hbond_distance_DH
_geom_hbond_distance_HA
_geom_hbond_distance_DA
_geom_hbond_angle_DHA
_geom_hbond_publ_flag
O3 H3B O4 4_566 0.88(3) 1.82(3) 2.699(2) 174(3) yes
C2 H2A O1 3_575 0.93 2.48 3.364(3) 158 yes
C5 H5A O3 3_655 0.93 2.45 3.379(3) 173 yes
C7 H7A O1 2_544 0.93 2.49 3.264(3) 140 yes

loop_
_geom_torsion_atom_site_label_1
_geom_torsion_atom_site_label_2
_geom_torsion_atom_site_label_3
_geom_torsion_atom_site_label_4
_geom_torsion
O1 N1 C1 C2 -16.9(3)
O2 N1 C1 C2 162.27(19)
O1 N1 C1 C6 165.7(2)
O2 N1 C1 C6 -15.2(3)
C6 C1 C2 C3 0.4(3)
N1 C1 C2 C3 -177.03(19)
C1 C2 C3 C4 0.0(3)
C2 C3 C4 O3 179.1(2)
C2 C3 C4 C5 -0.7(3)
O3 C4 C5 C6 -178.86(18)
C3 C4 C5 C6 1.0(3)
C4 C5 C6 C1 -0.5(3)
C4 C5 C6 C7 -176.99(18)
C2 C1 C6 C5 -0.2(3)
N1 C1 C6 C5 177.18(18)
C2 C1 C6 C7 175.9(2)
N1 C1 C6 C7 -6.7(3)
C5 C6 C7 O4 -17.1(3)
C1 C6 C7 O4 166.8(2)
